data_7219573
loop_
_publ_author_name
'N\/orby, Peter'
'Eikeland, Espen'
'Overgaard, Jacob'
'Johnsen, Simon'
'Iversen, Bo B.'

_publ_section_title
;
 Expanding the structural versatility of thiostannate(iv) complexes
;
_journal_issue 11
_journal_name_full CrystEngComm
_journal_page_first 2413
_journal_paper_doi 10.1039/C4CE02224F
_journal_volume 17
_journal_year 2015
_chemical_formula_moiety 'C2 H8 N, S3 Sn, H4 N'
_chemical_formula_sum 'C2 H12 N2 S3 Sn'
_chemical_formula_weight 279.01
_chemical_name_systematic
;
 ?
;
_space_group_crystal_system orthorhombic
_space_group_IT_number 19
_space_group_name_Hall 'P 2ac 2ab'
_space_group_name_H-M_alt 'P 21 21 21'
_symmetry_space_group_name_Hall 'P 2ac 2ab'
_symmetry_space_group_name_H-M 'P 21 21 21'
_atom_sites_solution_hydrogens difmap
_atom_sites_solution_primary direct
_audit_creation_date 2014-11-04
_audit_creation_method
;
Olex2 1.2
(compiled 2014.09.19 svn.r3010 for OlexSys, GUI svn.r4874)
;
_audit_update_record
;
2015-02-11 deposited with the CCDC.
2015-02-16 downloaded from the CCDC.
;
_cell_angle_alpha 90
_cell_angle_beta 90
_cell_angle_gamma 90
_cell_formula_units_Z 4
_cell_length_a 5.93925(12)
_cell_length_b 12.1816(2)
_cell_length_c 12.4709(3)
_cell_measurement_reflns_used 4699
_cell_measurement_temperature 99.98(10)
_cell_measurement_theta_max 30.8341
_cell_measurement_theta_min 2.3325
_cell_volume 902.26(3)
_computing_cell_refinement
;
CrysAlisPro, Agilent Technologies,
Version 1.171.36.21 (release 14-08-2012 CrysAlis171 .NET)
(compiled Sep 14 2012,17:21:16)
;
_computing_data_collection
;
CrysAlisPro, Agilent Technologies,
Version 1.171.36.21 (release 14-08-2012 CrysAlis171 .NET)
(compiled Sep 14 2012,17:21:16)
;
_computing_data_reduction
;
CrysAlisPro, Agilent Technologies,
Version 1.171.36.21 (release 14-08-2012 CrysAlis171 .NET)
(compiled Sep 14 2012,17:21:16)
;
_computing_molecular_graphics 'Olex2 (Dolomanov et al., 2009)'
_computing_publication_material 'Olex2 (Dolomanov et al., 2009)'
_computing_structure_refinement 'ShelXL (Sheldrick, 2008)'
_computing_structure_solution 'ShelXS (Sheldrick, 2008)'
_diffrn_ambient_temperature 99.98(10)
_diffrn_detector_area_resol_mean 10.3590
_diffrn_measured_fraction_theta_full 1.000
_diffrn_measured_fraction_theta_max 0.918
_diffrn_measurement_details
;
  1 omega   -4.00   56.00   1.0000    4.0000
omega____ theta____ kappa____ phi______ frames
    -       14.4966   38.0000  120.0000 60

  2 omega  -70.00    8.00   1.0000    4.0000
omega____ theta____ kappa____ phi______ frames
    -      -15.7466  -57.0000  -30.0000 78

  3 omega   34.00   59.00   1.0000    4.0000
omega____ theta____ kappa____ phi______ frames
    -       14.4966 -178.0000  -60.0000 25

  4 omega   34.00  103.00   1.0000    4.0000
omega____ theta____ kappa____ phi______ frames
    -       14.4966 -178.0000  120.0000 69
;
_diffrn_measurement_device_type 'SuperNova, Single source at offset), Atlas'
_diffrn_measurement_method '\w scans'
_diffrn_orient_matrix_UB_11 0.0117678000
_diffrn_orient_matrix_UB_12 -0.0555633000
_diffrn_orient_matrix_UB_13 0.0160342000
_diffrn_orient_matrix_UB_21 -0.0133124000
_diffrn_orient_matrix_UB_22 0.0157723000
_diffrn_orient_matrix_UB_23 0.0543907000
_diffrn_orient_matrix_UB_31 -0.1180901000
_diffrn_orient_matrix_UB_32 -0.0073248000
_diffrn_orient_matrix_UB_33 -0.0045339000
_diffrn_radiation_monochromator mirror
_diffrn_radiation_type MoK\a
_diffrn_radiation_wavelength 0.71073
_diffrn_reflns_av_R_equivalents 0.0261
_diffrn_reflns_av_unetI/netI 0.0365
_diffrn_reflns_Laue_measured_fraction_full 1.000
_diffrn_reflns_Laue_measured_fraction_max 0.918
_diffrn_reflns_limit_h_max 8
_diffrn_reflns_limit_h_min -7
_diffrn_reflns_limit_k_max 16
_diffrn_reflns_limit_k_min -17
_diffrn_reflns_limit_l_max 16
_diffrn_reflns_limit_l_min -17
_diffrn_reflns_number 6136
_diffrn_reflns_point_group_measured_fraction_full 1.000
_diffrn_reflns_point_group_measured_fraction_max 0.882
_diffrn_reflns_theta_full 25.242
_diffrn_reflns_theta_max 30.903
_diffrn_reflns_theta_min 2.337
_diffrn_source 'SuperNova (Mo) X-ray Source'
_exptl_absorpt_coefficient_mu 3.447
_exptl_absorpt_correction_T_max 0.621
_exptl_absorpt_correction_T_min 0.209
_exptl_absorpt_correction_type gaussian
_exptl_absorpt_process_details
;
CrysAlisPro, Agilent Technologies,
Version 1.171.36.21 (release 14-08-2012 CrysAlis171 .NET)
(compiled Sep 14 2012,17:21:16)
Numerical absorption correction based on gaussian integration over
            a multifaceted crystal model
;
_exptl_crystal_colour 'clear light colourless'
_exptl_crystal_colour_lustre clear
_exptl_crystal_colour_modifier light
_exptl_crystal_colour_primary colourless
_exptl_crystal_density_diffrn 2.054
_exptl_crystal_F_000 544
_exptl_crystal_size_max 0.4862
_exptl_crystal_size_mid 0.0934
_exptl_crystal_size_min 0.0744
_refine_diff_density_max 1.624
_refine_diff_density_min -1.289
_refine_diff_density_rms 0.172
_refine_ls_abs_structure_details 'Flack, H. D. (1983). Acta Cryst. A39, 876-881.'
_refine_ls_abs_structure_Flack 0.45(9)
_refine_ls_extinction_coef 0.0044(4)
_refine_ls_extinction_expression Fc^*^=kFc[1+0.001xFc^2^\l^3^/sin(2\q)]^-1/4^
_refine_ls_extinction_method SHELXL
_refine_ls_goodness_of_fit_ref 1.242
_refine_ls_hydrogen_treatment mixed
_refine_ls_matrix_type full
_refine_ls_number_parameters 89
_refine_ls_number_reflns 2525
_refine_ls_number_restraints 9
_refine_ls_restrained_S_all 1.241
_refine_ls_R_factor_all 0.0326
_refine_ls_R_factor_gt 0.0316
_refine_ls_shift/su_max 0.000
_refine_ls_shift/su_mean 0.000
_refine_ls_structure_factor_coef Fsqd
_refine_ls_weighting_details 'w=1/[\s^2^(Fo^2^)+4.4107P] where P=(Fo^2^+2Fc^2^)/3'
_refine_ls_weighting_scheme calc
_refine_ls_wR_factor_gt 0.0739
_refine_ls_wR_factor_ref 0.0747
_reflns_Friedel_coverage 0.651
_reflns_Friedel_fraction_full 1.000
_reflns_Friedel_fraction_max 0.831
_reflns_number_gt 2473
_reflns_number_total 2525
_reflns_threshold_expression 'I > 2\s(I)'
_cod_data_source_file c4ce02224f1.cif
_cod_data_source_block thiostannate_structure2
_cod_depositor_comments 'Adding full bibliography for 7219572--7219574.cif.'
_cod_database_code 7219573
_shelxl_version_number 2014-3
_chemical_oxdiff_formula 'C2 H12 N2 S3 Sn'
_shelx_space_group_comment
;
The symmetry employed for this shelxl refinement is uniquely defined
by the following loop, which should always be used as a source of
symmetry information in preference to the above space-group names.
They are only intended as comments.
;
_reflns_odcompleteness_completeness 99.82
_reflns_odcompleteness_iscentric 1
_reflns_odcompleteness_theta 26.32
_olex2_refinement_description
;
1. Others
 Fixed Sof: Sn1(0.82) Sn1A(0.18)
 Fixed Uiso: H1A(0.022) H1B(0.022) H2A(0.016) H1C(0.022) H2B(0.016) H3A(0.024)
 H3B(0.024) H3C(0.024) H1D(0.021) H1E(0.021) H1F(0.021) H1G(0.021)
 Fixed X: H1A(1.0098) H1B(1.1251) H2A(1.1399) H1C(0.8621) H2B(0.8953)
 H3A(1.1315) H3B(1.0197) H3C(0.8686)
 Fixed Y: H1A(0.7166) H1B(0.8297) H2A(0.7887) H1C(0.8219) H2B(0.7851)
 H3A(0.9724) H3B(0.9487) H3C(0.9678)
 Fixed Z: H1A(0.0673) H1B(0.0432) H2A(0.222) H1C(0.0504) H2B(0.2279)
 H3A(0.1827) H3B(0.2942) H3C(0.1928)
;
_olex2_submission_special_instructions 'No special instructions were received'

loop_
_space_group_symop_operation_xyz
'x, y, z'
'-x+1/2, -y, z+1/2'
'x+1/2, -y+1/2, -z'
'-x, y+1/2, -z+1/2'

loop_
_atom_site_label
_atom_site_type_symbol
_atom_site_fract_x
_atom_site_fract_y
_atom_site_fract_z
_atom_site_U_iso_or_equiv
_atom_site_adp_type
_atom_site_occupancy
_atom_site_site_symmetry_order
_atom_site_calc_flag
_atom_site_refinement_flags_posn
_atom_site_refinement_flags_occupancy
_atom_site_disorder_assembly
_atom_site_disorder_group
C1 C 1.0014(11) 0.7945(5) 0.0788(5) 0.0153(12) Uani 1 1 d . . . .
C2 C 1.0077(13) 0.9372(5) 0.2184(5) 0.0160(13) Uani 1 1 d . . . .
H1A H 1.0098 0.7166 0.0673 0.022 Uiso 1 1 d . . . .
H1B H 1.1251 0.8297 0.0432 0.022 Uiso 1 1 d . . . .
H1C H 0.8621 0.8219 0.0504 0.022 Uiso 1 1 d . . . .
H1D H 0.097(10) 0.511(5) 0.569(4) 0.021 Uiso 1 1 d D . . .
H1E H -0.130(6) 0.496(6) 0.593(5) 0.021 Uiso 1 1 d D . . .
H1F H 0.038(12) 0.447(4) 0.664(5) 0.021 Uiso 1 1 d D . . .
H1G H 0.000(12) 0.567(3) 0.664(5) 0.021 Uiso 1 1 d D . . .
H2A H 1.1399 0.7887 0.2220 0.016 Uiso 1 1 d . . . .
H2B H 0.8953 0.7851 0.2279 0.016 Uiso 1 1 d . . . .
H3A H 1.1315 0.9724 0.1827 0.024 Uiso 1 1 d . . . .
H3B H 1.0197 0.9487 0.2942 0.024 Uiso 1 1 d . . . .
H3C H 0.8686 0.9678 0.1928 0.024 Uiso 1 1 d . . . .
N1 N 1.0125(9) 0.8177(4) 0.1951(4) 0.0134(10) Uani 1 1 d . . . .
N2 N 0.0029(10) 0.5055(4) 0.6246(4) 0.0133(10) Uani 1 1 d D . . .
S1 S 0.0183(3) 0.69132(11) 0.43425(13) 0.0125(3) Uani 1 1 d . . . .
S2 S 0.5035(3) 0.49216(11) 0.48474(12) 0.0101(3) Uani 1 1 d . . . .
S3 S 0.5132(3) 0.73384(12) 0.25528(12) 0.0109(3) Uani 1 1 d . . . .
Sn1 Sn 0.43811(8) 0.67258(4) 0.43135(4) 0.00617(13) Uani 0.82 1 d . P A 1
Sn1A Sn 0.5618(4) 0.67281(17) 0.43135(18) 0.00617(13) Uani 0.18 1 d . P A 2

loop_
_atom_site_aniso_label
_atom_site_aniso_U_11
_atom_site_aniso_U_22
_atom_site_aniso_U_33
_atom_site_aniso_U_23
_atom_site_aniso_U_13
_atom_site_aniso_U_12
C1 0.015(3) 0.016(3) 0.014(3) -0.004(2) -0.003(3) 0.000(2)
C2 0.018(3) 0.015(3) 0.015(3) -0.002(2) -0.002(3) 0.003(3)
N1 0.013(2) 0.013(2) 0.014(2) 0.003(2) 0.000(2) -0.001(2)
N2 0.013(2) 0.012(2) 0.014(2) 0.001(2) -0.003(2) 0.001(2)
S1 0.0171(7) 0.0103(6) 0.0101(6) -0.0014(5) -0.0004(7) 0.0001(5)
S2 0.0088(6) 0.0074(6) 0.0141(6) 0.0012(5) -0.0001(6) 0.0005(6)
S3 0.0126(7) 0.0116(6) 0.0086(6) 0.0004(5) 0.0006(6) -0.0006(6)
Sn1 0.0048(2) 0.00617(18) 0.00754(19) -0.00022(17) 0.0000(2) 0.00002(19)
Sn1A 0.0048(2) 0.00617(18) 0.00754(19) -0.00022(17) 0.0000(2) 0.00002(19)

loop_
_atom_type_symbol
_atom_type_description
_atom_type_scat_dispersion_real
_atom_type_scat_dispersion_imag
_atom_type_scat_source
C C 0.0033 0.0016 'International Tables Vol C Tables 4.2.6.8 and 6.1.1.4'
H H 0.0000 0.0000 'International Tables Vol C Tables 4.2.6.8 and 6.1.1.4'
N N 0.0061 0.0033 'International Tables Vol C Tables 4.2.6.8 and 6.1.1.4'
S S 0.1246 0.1234 'International Tables Vol C Tables 4.2.6.8 and 6.1.1.4'
Sn Sn -0.6537 1.4246 'International Tables Vol C Tables 4.2.6.8 and 6.1.1.4'

loop_
_exptl_crystal_face_index_h
_exptl_crystal_face_index_k
_exptl_crystal_face_index_l
_exptl_crystal_face_perp_dist
_exptl_oxdiff_crystal_face_indexfrac_h
_exptl_oxdiff_crystal_face_indexfrac_k
_exptl_oxdiff_crystal_face_indexfrac_l
_exptl_oxdiff_crystal_face_x
_exptl_oxdiff_crystal_face_y
_exptl_oxdiff_crystal_face_z
0 -1 -1 0.0348 -0.0002 -0.9999 -1.0003 0.0395 -0.0702 0.0119
-1 -1 0 0.1624 -1.0000 -1.0002 0.0002 0.0438 -0.0025 0.1254
0 -1 1 0.0508 -0.0000 -1.0000 0.9999 0.0716 0.0386 0.0028
0 1 -1 0.0426 0.0000 1.0000 -0.9999 -0.0716 -0.0386 -0.0028
1 0 0 0.2958 0.9999 0.0002 -0.0003 0.0117 -0.0133 -0.1181
-1 0 1 0.1543 -0.9998 -0.0003 1.0004 0.0043 0.0677 0.1135
0 1 1 0.0396 0.0002 0.9999 1.0003 -0.0395 0.0702 -0.0119

loop_
_geom_angle_atom_site_label_1
_geom_angle_atom_site_label_2
_geom_angle_atom_site_label_3
_geom_angle
_geom_angle_site_symmetry_1
_geom_angle_site_symmetry_3
C1 N1 C2 112.3(5) . .
S1 Sn1 S1 97.14(5) 3_566 .
S1 Sn1A S1 92.36(9) 3_566 1_655
S2 Sn1 S1 104.36(5) . .
S2 Sn1 S1 114.72(5) . 3_566
S2 Sn1 S3 122.18(6) . .
S2 Sn1A S1 102.88(9) . 1_655
S2 Sn1A S1 116.25(10) . 3_566
S2 Sn1A S3 123.51(11) . .
S3 Sn1 S1 99.94(6) . .
S3 Sn1 S1 113.12(5) . 3_566
S3 Sn1A S1 115.41(10) . 3_566
S3 Sn1A S1 96.27(10) . 1_655
Sn1 S1 Sn1 105.67(6) 3_466 .
Sn1A S1 Sn1A 100.13(9) 3_466 1_455

loop_
_geom_bond_atom_site_label_1
_geom_bond_atom_site_label_2
_geom_bond_distance
_geom_bond_site_symmetry_2
C1 N1 1.479(8) .
C2 N1 1.484(8) .
S1 Sn1 2.4052(16) 3_466
S1 Sn1 2.5041(16) .
S1 Sn1A 2.370(3) 3_466
S1 Sn1A 2.721(3) 1_455
S2 Sn1 2.3291(14) .
S2 Sn1A 2.325(2) .
S3 Sn1 2.3616(16) .
S3 Sn1A 2.336(3) .
Sn1 S1 2.4051(16) 3_566
Sn1A S1 2.721(3) 1_655
Sn1A S1 2.370(3) 3_566
